data_2014131
loop_
_publ_author_name
'Juana E. P\'erez-Vargas'
'Francisco J. Mart\'inez-Mart\'inez'
'Itzia I. Padilla-Mart\'inez'
'Herbert H\"opfl'
'Efr\'en V. Garc\'ia-B\'aez'

_publ_section_title
;
 Ethyl (<i>E</i>)-3-(2-hydroxyphenyl)-2-(morpholinocarbonyl)propenoate
;
_journal_issue 7
_journal_name_full 'Acta Crystallographica Section C'
_journal_page_first o517
_journal_page_last o519
_journal_paper_doi 10.1107/S0108270104012806
_journal_volume 60
_journal_year 2004
_chemical_formula_iupac 'C16 H19 N O5'
_chemical_formula_moiety 'C16 H19 N O5'
_chemical_formula_sum 'C16 H19 N O5'
_chemical_formula_weight 305.32
_chemical_name_systematic
;
Ethyl (E)-3-(2-hydroxyphenyl)-2-(morpholinocarbonyl)propenoate
;
_space_group_IT_number 2
_symmetry_cell_setting triclinic
_symmetry_space_group_name_Hall '-P 1'
_symmetry_space_group_name_H-M 'P -1'
_atom_sites_solution_hydrogens geom
_atom_sites_solution_primary direct
_atom_sites_solution_secondary difmap
_audit_creation_method SHELXL-97
_cell_angle_alpha 72.59(3)
_cell_angle_beta 74.79(3)
_cell_angle_gamma 75.64(3)
_cell_formula_units_Z 2
_cell_length_a 7.790(2)
_cell_length_b 9.971(2)
_cell_length_c 10.832(2)
_cell_measurement_reflns_used 600
_cell_measurement_temperature 293(2)
_cell_measurement_theta_max 25
_cell_measurement_theta_min 20
_cell_volume 761.5(3)
_computing_cell_refinement SMART
_computing_data_collection 'SMART (Bruker, 2000)'
_computing_data_reduction 'SAINT (Bruker, 2000)'
_computing_molecular_graphics 'SHELXTL (Bruker, 2000)'
_computing_publication_material 'SHELXL97 and WinGX2003 (Farrugia, 1999)'
_computing_structure_refinement 'SHELXL97 (Sheldrick, 1997)'
_computing_structure_solution 'SHELXS97 (Sheldrick, 1997)'
_diffrn_ambient_temperature 293(2)
_diffrn_measured_fraction_theta_full 0.993
_diffrn_measured_fraction_theta_max 0.993
_diffrn_measurement_device 'Bruker SMART area-detector'
_diffrn_measurement_method '\f and \w scans'
_diffrn_radiation_monochromator graphite
_diffrn_radiation_type MoK\a
_diffrn_radiation_wavelength 0.71073
_diffrn_reflns_av_R_equivalents 0.0253
_diffrn_reflns_av_sigmaI/netI 0.0563
_diffrn_reflns_limit_h_max 9
_diffrn_reflns_limit_h_min -9
_diffrn_reflns_limit_k_max 12
_diffrn_reflns_limit_k_min -11
_diffrn_reflns_limit_l_max 13
_diffrn_reflns_limit_l_min -13
_diffrn_reflns_number 5151
_diffrn_reflns_theta_full 26.07
_diffrn_reflns_theta_max 26.07
_diffrn_reflns_theta_min 2.01
_diffrn_standards_decay_% 5
_diffrn_standards_number 0
_exptl_absorpt_coefficient_mu 0.099
_exptl_absorpt_correction_type none
_exptl_crystal_colour colourless
_exptl_crystal_density_diffrn 1.332
_exptl_crystal_density_method 'not measured'
_exptl_crystal_description Block
_exptl_crystal_F_000 324
_exptl_crystal_size_max 0.40
_exptl_crystal_size_mid 0.30
_exptl_crystal_size_min 0.30
_refine_diff_density_max 0.216
_refine_diff_density_min -0.172
_refine_ls_extinction_coef 0.027(3)
_refine_ls_extinction_expression Fc^*^=kFc[1+0.001xFc^2^\l^3^/sin(2\q)]^-1/4^
_refine_ls_extinction_method SHELXL97
_refine_ls_goodness_of_fit_ref 1.014
_refine_ls_hydrogen_treatment constr
_refine_ls_matrix_type full
_refine_ls_number_parameters 200
_refine_ls_number_reflns 3003
_refine_ls_number_restraints 0
_refine_ls_restrained_S_all 1.014
_refine_ls_R_factor_all 0.0914
_refine_ls_R_factor_gt 0.0475
_refine_ls_shift/su_max 0.000
_refine_ls_shift/su_mean 0.000
_refine_ls_structure_factor_coef Fsqd
_refine_ls_weighting_details 'calc w = 1/[\s^2^(Fo^2^)+(0.0361P)^2^] where P = (Fo^2^+2Fc^2^)/3'
_refine_ls_weighting_scheme calc
_refine_ls_wR_factor_gt 0.0939
_refine_ls_wR_factor_ref 0.1041
_reflns_number_gt 1669
_reflns_number_total 3003
_reflns_threshold_expression I>2\s(I)
_cod_data_source_file fa1065.cif
_cod_data_source_block I
_cod_database_code 2014131

loop_
_symmetry_equiv_pos_as_xyz
x,y,z
-x,-y,-z

loop_
_atom_site_aniso_label
_atom_site_aniso_U_11
_atom_site_aniso_U_22
_atom_site_aniso_U_33
_atom_site_aniso_U_12
_atom_site_aniso_U_13
_atom_site_aniso_U_23
O4 0.0778(12) 0.0706(12) 0.0942(13) -0.0290(9) -0.0244(10) -0.0260(9)
O7 0.0464(9) 0.0500(9) 0.0696(10) -0.0040(7) -0.0224(7) -0.0200(7)
O15 0.0642(10) 0.0522(10) 0.0615(9) -0.0131(7) -0.0213(7) -0.0167(7)
O16 0.1293(16) 0.0638(11) 0.0574(10) -0.0062(10) -0.0356(10) -0.0213(9)
O17 0.0898(12) 0.0476(10) 0.0463(9) -0.0058(8) -0.0254(8) -0.0046(7)
N1 0.0461(10) 0.0414(11) 0.0699(12) -0.0054(8) -0.0220(9) -0.0166(8)
C2 0.0518(14) 0.0601(15) 0.0805(17) -0.0073(11) -0.0193(12) -0.0193(12)
C3 0.0680(16) 0.084(2) 0.0804(18) -0.0191(14) -0.0320(14) -0.0177(14)
C5 0.0831(19) 0.0606(16) 0.0849(18) -0.0140(13) -0.0213(15) -0.0275(13)
C6 0.0723(16) 0.0417(13) 0.0725(16) -0.0046(11) -0.0281(12) -0.0132(11)
C7 0.0487(13) 0.0453(13) 0.0399(12) -0.0055(10) -0.0133(10) -0.0143(9)
C8 0.0470(12) 0.0411(12) 0.0469(12) -0.0056(9) -0.0151(10) -0.0107(10)
C9 0.0440(12) 0.0397(12) 0.0542(13) -0.0024(9) -0.0152(10) -0.0124(10)
C10 0.0413(12) 0.0423(12) 0.0437(12) -0.0011(9) -0.0086(9) -0.0130(10)
C11 0.0648(15) 0.0492(14) 0.0545(15) -0.0088(11) -0.0116(12) -0.0151(11)
C12 0.0837(18) 0.0550(15) 0.0522(15) -0.0138(13) -0.0068(13) -0.0017(12)
C13 0.0839(18) 0.0798(19) 0.0444(14) -0.0116(15) -0.0144(13) -0.0094(13)
C14 0.0640(15) 0.0700(17) 0.0508(14) -0.0116(12) -0.0144(11) -0.0223(12)
C15 0.0400(12) 0.0457(13) 0.0493(13) -0.0013(9) -0.0089(10) -0.0141(10)
C16 0.0597(14) 0.0486(15) 0.0519(14) -0.0026(11) -0.0183(11) -0.0144(11)
C18 0.0948(19) 0.0692(18) 0.0495(15) -0.0083(14) -0.0256(13) -0.0028(12)
C19 0.180(3) 0.0603(19) 0.0676(17) -0.0293(19) -0.0411(18) 0.0035(13)

loop_
_atom_site_label
_atom_site_fract_x
_atom_site_fract_y
_atom_site_fract_z
_atom_site_U_iso_or_equiv
_atom_site_thermal_displace_type
_atom_site_calc_flag
_atom_site_refinement_flags
_atom_site_occupancy
_atom_site_type_symbol
O4 0.1046(2) -0.02996(18) 0.29525(16) 0.0754(7) Uani . . 1.000 O
O7 0.53751(18) 0.22049(14) 0.34063(13) 0.0530(5) Uani . . 1.000 O
O15 0.31995(18) 0.63836(15) 0.54654(13) 0.0566(6) Uani . . 1.000 O
O16 0.2882(2) 0.41502(16) 0.09461(15) 0.0810(7) Uani . . 1.000 O
O17 0.2584(2) 0.62165(15) 0.14519(13) 0.0619(6) Uani . . 1.000 O
N1 0.2753(2) 0.15794(17) 0.34815(16) 0.0503(6) Uani . . 1.000 N
C2 0.0807(3) 0.1906(2) 0.3507(2) 0.0632(9) Uani . . 1.000 C
C3 0.0394(3) 0.1194(3) 0.2627(2) 0.0738(10) Uani . . 1.000 C
C5 0.2951(3) -0.0581(3) 0.2839(2) 0.0731(10) Uani . . 1.000 C
C6 0.3512(3) 0.0049(2) 0.3720(2) 0.0609(9) Uani . . 1.000 C
C7 0.3745(3) 0.2534(2) 0.33642(17) 0.0435(7) Uani . . 1.000 C
C8 0.2880(3) 0.4097(2) 0.31390(18) 0.0444(7) Uani . . 1.000 C
C9 0.2424(2) 0.4822(2) 0.40727(19) 0.0458(7) Uani . . 1.000 C
C10 0.2420(2) 0.4244(2) 0.54811(18) 0.0432(7) Uani . . 1.000 C
C11 0.1995(3) 0.2918(2) 0.6204(2) 0.0561(8) Uani . . 1.000 C
C12 0.2017(3) 0.2416(3) 0.7526(2) 0.0675(9) Uani . . 1.000 C
C13 0.2456(3) 0.3240(3) 0.8171(2) 0.0711(10) Uani . . 1.000 C
C14 0.2848(3) 0.4563(3) 0.7501(2) 0.0596(9) Uani . . 1.000 C
C15 0.2826(3) 0.5076(2) 0.6168(2) 0.0458(7) Uani . . 1.000 C
C16 0.2767(3) 0.4807(2) 0.1744(2) 0.0530(8) Uani . . 1.000 C
C18 0.2461(3) 0.6969(3) 0.0102(2) 0.0730(10) Uani . . 1.000 C
C19 0.2696(4) 0.8439(3) -0.0106(3) 0.1026(13) Uani . . 1.000 C
H2A 0.01527 0.15807 0.44028 0.0758 Uiso . . 1.000 H
H2B 0.04165 0.29326 0.32193 0.0758 Uiso . . 1.000 H
H3A 0.09407 0.16022 0.17185 0.0886 Uiso . . 1.000 H
H3B -0.09056 0.13715 0.26955 0.0886 Uiso . . 1.000 H
H5A 0.33777 -0.16070 0.30558 0.0878 Uiso . . 1.000 H
H5B 0.35182 -0.01953 0.19310 0.0878 Uiso . . 1.000 H
H6A 0.48220 -0.00927 0.35519 0.0731 Uiso . . 1.000 H
H6B 0.30880 -0.04235 0.46360 0.0731 Uiso . . 1.000 H
H9 0.20681 0.58073 0.37915 0.0550 Uiso . . 1.000 H
H11 0.16884 0.23544 0.57780 0.0673 Uiso . . 1.000 H
H12 0.17349 0.15217 0.79847 0.0810 Uiso . . 1.000 H
H13 0.24876 0.28978 0.90649 0.0854 Uiso . . 1.000 H
H14 0.31304 0.51214 0.79442 0.0715 Uiso . . 1.000 H
H15 0.36256 0.67099 0.59053 0.0849 Uiso . . 1.000 H
H18A 0.33947 0.65029 -0.05048 0.0876 Uiso . . 1.000 H
H18B 0.12914 0.69694 -0.00556 0.0876 Uiso . . 1.000 H
H19A 0.26079 0.89627 -0.09951 0.1540 Uiso . . 1.000 H
H19B 0.17708 0.88888 0.05019 0.1540 Uiso . . 1.000 H
H19C 0.38637 0.84275 0.00400 0.1540 Uiso . . 1.000 H

loop_
_atom_type_symbol
_atom_type_description
_atom_type_scat_dispersion_real
_atom_type_scat_dispersion_imag
_atom_type_scat_source
C C 0.0033 0.0016 'International Tables Vol C Tables 4.2.6.8 and 6.1.1.4'
H H 0.0000 0.0000 'International Tables Vol C Tables 4.2.6.8 and 6.1.1.4'
N N 0.0061 0.0033 'International Tables Vol C Tables 4.2.6.8 and 6.1.1.4'
O O 0.0106 0.0060 'International Tables Vol C Tables 4.2.6.8 and 6.1.1.4'

loop_
_geom_angle_atom_site_label_1
_geom_angle_atom_site_label_2
_geom_angle_atom_site_label_3
_geom_angle
_geom_angle_publ_flag
C3 O4 C5 110.11(19) yes
C16 O17 C18 116.27(18) yes
C15 O15 H15 109.46 no
C2 N1 C7 124.81(18) yes
C6 N1 C7 121.59(18) yes
C2 N1 C6 113.39(17) yes
N1 C2 C3 110.20(18) no
O4 C3 C2 111.84(19) no
O4 C5 C6 112.6(2) no
N1 C6 C5 109.79(19) no
O7 C7 C8 117.9(2) yes
N1 C7 C8 119.2(2) yes
O7 C7 N1 122.86(19) yes
C7 C8 C16 113.61(16) no
C9 C8 C16 122.28(18) no
C7 C8 C9 123.77(18) no
C8 C9 C10 127.50(19) no
C9 C10 C15 118.82(18) no
C11 C10 C15 117.19(18) no
C9 C10 C11 123.98(18) no
C10 C11 C12 121.9(2) no
C11 C12 C13 119.7(2) no
C12 C13 C14 120.1(2) no
C13 C14 C15 120.4(2) no
O15 C15 C14 122.4(2) no
C10 C15 C14 120.6(2) no
O15 C15 C10 117.03(18) no
O16 C16 O17 123.54(19) yes
O17 C16 C8 113.81(17) yes
O16 C16 C8 122.63(19) yes
O17 C18 C19 108.0(2) no
N1 C2 H2A 109.62 no
N1 C2 H2B 109.59 no
C3 C2 H2A 109.64 no
C3 C2 H2B 109.64 no
H2A C2 H2B 108.11 no
O4 C3 H3A 109.25 no
O4 C3 H3B 109.28 no
C2 C3 H3A 109.25 no
C2 C3 H3B 109.26 no
H3A C3 H3B 107.88 no
O4 C5 H5A 109.10 no
O4 C5 H5B 109.12 no
C6 C5 H5A 109.03 no
C6 C5 H5B 109.05 no
H5A C5 H5B 107.86 no
N1 C6 H6A 109.68 no
N1 C6 H6B 109.68 no
C5 C6 H6A 109.75 no
C5 C6 H6B 109.74 no
H6A C6 H6B 108.19 no
C8 C9 H9 116.24 no
C10 C9 H9 116.26 no
C10 C11 H11 119.01 no
C12 C11 H11 119.06 no
C11 C12 H12 120.15 no
C13 C12 H12 120.10 no
C12 C13 H13 119.98 no
C14 C13 H13 119.89 no
C13 C14 H14 119.82 no
C15 C14 H14 119.79 no
O17 C18 H18A 110.11 no
O17 C18 H18B 110.14 no
C19 C18 H18A 110.08 no
C19 C18 H18B 110.09 no
H18A C18 H18B 108.42 no
C18 C19 H19A 109.48 no
C18 C19 H19B 109.45 no
C18 C19 H19C 109.44 no
H19A C19 H19B 109.51 no
H19A C19 H19C 109.49 no
H19B C19 H19C 109.47 no

loop_
_geom_bond_atom_site_label_1
_geom_bond_atom_site_label_2
_geom_bond_site_symmetry_1
_geom_bond_site_symmetry_2
_geom_bond_distance
_geom_bond_publ_flag
O4 C3 . . 1.416(3) yes
O4 C5 . . 1.419(3) yes
O7 C7 . . 1.240(3) yes
O15 C15 . . 1.357(3) yes
O16 C16 . . 1.205(3) yes
O17 C16 . . 1.324(3) yes
O17 C18 . . 1.446(3) yes
O15 H15 . . 0.8200 no
N1 C2 . . 1.464(3) yes
N1 C7 . . 1.327(3) yes
N1 C6 . . 1.463(3) yes
C2 C3 . . 1.482(3) no
C5 C6 . . 1.487(3) no
C7 C8 . . 1.510(3) no
C8 C16 . . 1.480(3) no
C8 C9 . . 1.339(3) yes
C9 C10 . . 1.460(3) no
C10 C15 . . 1.402(3) no
C10 C11 . . 1.390(3) no
C11 C12 . . 1.372(3) no
C12 C13 . . 1.374(4) no
C13 C14 . . 1.368(4) no
C14 C15 . . 1.383(3) no
C18 C19 . . 1.465(4) no
C2 H2A . . 0.9699 no
C2 H2B . . 0.9705 no
C3 H3A . . 0.9705 no
C3 H3B . . 0.9702 no
C5 H5A . . 0.9699 no
C5 H5B . . 0.9697 no
C6 H6A . . 0.9700 no
C6 H6B . . 0.9701 no
C9 H9 . . 0.9300 no
C11 H11 . . 0.9302 no
C12 H12 . . 0.9301 no
C13 H13 . . 0.9302 no
C14 H14 . . 0.9301 no
C18 H18A . . 0.9702 no
C18 H18B . . 0.9699 no
C19 H19A . . 0.9596 no
C19 H19B . . 0.9600 no
C19 H19C . . 0.9601 no

loop_
_geom_contact_atom_site_label_1
_geom_contact_atom_site_label_2
_geom_contact_distance
_geom_contact_site_symmetry_2
_geom_contact_publ_flag
O4 N1 2.808(3) . no
O7 O15 2.688(2) 2_666 no
O15 C2 3.250(3) 2_566 no
O15 O7 2.688(2) 2_666 no
O15 C15 3.356(3) 2_666 no
O15 C10 3.252(2) 2_666 no
O16 N1 3.145(2) . no
O16 C2 3.323(3) . no
O4 H2A 2.7764 2_556 no
O4 H19B 2.8797 1_545 no
O7 H6A 2.3868 . no
O7 H15 1.8810 2_666 no
O7 H3B 2.7742 1_655 no
O7 H6B 2.6662 2_656 no
O15 H5A 2.7685 1_565 no
O15 H2B 2.8200 2_566 no
O15 H9 2.4714 . no
O15 H2A 2.8824 2_566 no
O16 H2B 2.8482 . no
O16 H13 2.8014 1_554 no
O16 H18A 2.4621 . no
O16 H18B 2.7869 . no
O16 H18A 2.7545 2_665 no
O17 H9 2.3830 . no
N1 O4 2.808(3) . no
N1 O16 3.145(2) . no
N1 C11 3.446(3) . no
N1 H11 2.6875 . no
C2 O16 3.323(3) . no
C2 C16 3.421(3) . no
C2 O15 3.250(3) 2_566 no
C7 C11 3.117(3) . no
C9 C10 3.593(3) 2_566 no
C10 O15 3.252(2) 2_666 no
C10 C9 3.593(3) 2_566 no
C11 C7 3.117(3) . no
C11 N1 3.446(3) . no
C15 O15 3.356(3) 2_666 no
C16 C2 3.421(3) . no
C2 H11 2.9016 . no
C7 H11 2.6644 . no
C7 H15 2.7136 2_666 no
C8 H2B 2.4486 . no
C8 H11 2.9133 . no
C8 H15 3.0038 2_666 no
C9 H15 3.0804 2_666 no
C15 H2B 2.8609 2_566 no
C16 H2B 2.7882 . no
C16 H18A 3.0747 2_665 no
H2A H11 2.5151 . no
H2A O4 2.7764 2_556 no
H2A O15 2.8824 2_566 no
H2B O16 2.8482 . no
H2B C8 2.4486 . no
H2B C16 2.7882 . no
H2B O15 2.8200 2_566 no
H2B C15 2.8609 2_566 no
H3A H5B 2.3468 . no
H3B O7 2.7742 1_455 no
H5A O15 2.7685 1_545 no
H5B H3A 2.3468 . no
H6A O7 2.3868 . no
H6B O7 2.6662 2_656 no
H9 O15 2.4714 . no
H9 O17 2.3830 . no
H11 N1 2.6875 . no
H11 C2 2.9016 . no
H11 C7 2.6644 . no
H11 C8 2.9133 . no
H11 H2A 2.5151 . no
H12 H19A 2.4577 1_546 no
H13 O16 2.8014 1_556 no
H14 H15 2.3017 . no
H14 H18A 2.5435 1_556 no
H15 H14 2.3017 . no
H15 O7 1.8810 2_666 no
H15 C7 2.7136 2_666 no
H15 C8 3.0038 2_666 no
H15 C9 3.0804 2_666 no
H18A O16 2.4621 . no
H18A H14 2.5435 1_554 no
H18A O16 2.7545 2_665 no
H18A C16 3.0747 2_665 no
H18B O16 2.7869 . no
H19A H12 2.4577 1_564 no
H19B O4 2.8797 1_565 no

loop_
_geom_hbond_atom_site_label_D
_geom_hbond_atom_site_label_H
_geom_hbond_atom_site_label_A
_geom_hbond_site_symmetry_A
_geom_hbond_distance_DH
_geom_hbond_distance_HA
_geom_hbond_distance_DA
_geom_hbond_angle_DHA
_geom_hbond_publ_flag
O15 H15 O7 2_666 0.82 1.88 2.688(2) 168 yes
C6 H6A O7 . 0.97 2.39 2.774(3) 103 yes
C9 H9 O17 . 0.93 2.38 2.747(2) 103. yes

loop_
_geom_torsion_atom_site_label_1
_geom_torsion_atom_site_label_2
_geom_torsion_atom_site_label_3
_geom_torsion_atom_site_label_4
_geom_torsion
_geom_torsion_publ_flag
C5 O4 C3 C2 -59.8(2) no
C3 O4 C5 C6 59.4(2) no
C18 O17 C16 C8 -179.82(19) no
C16 O17 C18 C19 -166.9(2) no
C18 O17 C16 O16 2.1(3) no
C2 N1 C7 C8 -4.7(3) no
C6 N1 C7 C8 -179.09(16) no
C6 N1 C7 O7 2.3(3) no
C7 N1 C6 C5 -134.9(2) no
C2 N1 C7 O7 176.66(17) no
C6 N1 C2 C3 -51.1(2) no
C7 N1 C2 C3 134.1(2) no
C2 N1 C6 C5 50.2(2) no
N1 C2 C3 O4 55.4(2) no
O4 C5 C6 N1 -54.2(2) no
O7 C7 C8 C16 97.2(2) no
O7 C7 C8 C9 -76.3(3) no
N1 C7 C8 C9 105.1(3) no
N1 C7 C8 C16 -81.5(2) no
C7 C8 C16 O16 19.1(3) no
C7 C8 C16 O17 -159.0(2) no
C9 C8 C16 O16 -167.4(2) no
C16 C8 C9 C10 177.9(2) no
C9 C8 C16 O17 14.5(3) no
C7 C8 C9 C10 -9.3(3) no
C8 C9 C10 C15 147.4(2) no
C8 C9 C10 C11 -34.1(3) no
C11 C10 C15 O15 -178.52(19) no
C9 C10 C15 C14 -179.6(2) no
C9 C10 C15 O15 0.1(3) no
C11 C10 C15 C14 1.8(3) no
C15 C10 C11 C12 -1.8(3) no
C9 C10 C11 C12 179.7(2) no
C10 C11 C12 C13 0.5(4) no
C11 C12 C13 C14 0.8(4) no
C12 C13 C14 C15 -0.7(4) no
C13 C14 C15 O15 179.8(2) no
C13 C14 C15 C10 -0.6(4) no

loop_
_cod_related_entry_id
_cod_related_entry_database
_cod_related_entry_code
1 ChemSpider 21181333
